data_2011097
loop_
_publ_author_name
'Wiebcke, Michael'
'Felsche, J\"urgen'

_publ_section_title
;
 NEt~4~OH&#x00B7;4H~2~O containing infinite hydroxide--water ribbons
;
_journal_issue 7
_journal_name_full 'Acta Crystallographica Section C'
_journal_page_first 901
_journal_page_last 902
_journal_paper_doi 10.1107/S0108270100005886
_journal_volume 56
_journal_year 2000
_chemical_formula_moiety 'C8 H20 N + , OH - , 4H2 O'
_chemical_formula_sum 'C8 H29 N O5'
_chemical_formula_weight 219.32
_chemical_name_common ' tetraethylammonium hydroxide tetrahydrate'
_chemical_name_systematic ' tetraethylammonium hydroxide-water (1/4)'
_space_group_IT_number 62
_symmetry_cell_setting orthorhombic
_symmetry_space_group_name_Hall '-P 2ac 2n'
_symmetry_space_group_name_H-M 'P n m a'
_cell_angle_alpha 90.00
_cell_angle_beta 90.00
_cell_angle_gamma 90.00
_cell_formula_units_Z 4
_cell_length_a 7.766(2)
_cell_length_b 11.670(2)
_cell_length_c 14.385(2)
_cell_measurement_reflns_used 25
_cell_measurement_temperature 153
_cell_measurement_theta_max 18.12
_cell_measurement_theta_min 11.40
_cell_volume 1303.7(4)
_computing_cell_refinement 'SET-4 in CAD-4 software'
_computing_data_collection 'CAD-4 software (Enraf-Nonius, 1989)'
_computing_data_reduction 'MolEN (Fair, 1990)'
_computing_molecular_graphics 'ORTEP-3 (Farrugia, 1997) and DIAMOND (Brandenberg & Berndt, 1999)'
_computing_publication_material SHELXL97
_computing_structure_refinement 'SHELXL97 (Sheldrick, 1997)'
_computing_structure_solution 'SHELXS97 (Sheldrick, 1997)'
_diffrn_ambient_temperature 153
_diffrn_measured_fraction_theta_full 1.000
_diffrn_measured_fraction_theta_max 1.000
_diffrn_measurement_device_type 'Enraf-Nonius CAD-4'
_diffrn_measurement_method \w/2\q
_diffrn_radiation_monochromator graphite
_diffrn_radiation_source 'fine-focus sealed tube'
_diffrn_radiation_type MoK\a
_diffrn_radiation_wavelength .71073
_diffrn_reflns_av_R_equivalents .0522
_diffrn_reflns_av_sigmaI/netI .0875
_diffrn_reflns_limit_h_max 12
_diffrn_reflns_limit_h_min 0
_diffrn_reflns_limit_k_max 18
_diffrn_reflns_limit_k_min 0
_diffrn_reflns_limit_l_max 23
_diffrn_reflns_limit_l_min 0
_diffrn_reflns_number 2968
_diffrn_reflns_theta_full 34.90
_diffrn_reflns_theta_max 34.90
_diffrn_reflns_theta_min 2.25
_diffrn_standards_decay_% negligible
_diffrn_standards_interval_count 100
_diffrn_standards_number 3
_exptl_absorpt_coefficient_mu .090
_exptl_absorpt_correction_T_max 1.000
_exptl_absorpt_correction_T_min .893
_exptl_absorpt_correction_type \y-scan
_exptl_absorpt_process_details '(North et al., 1968)'
_exptl_crystal_colour white
_exptl_crystal_density_diffrn 1.117
_exptl_crystal_density_method 'not measured'
_exptl_crystal_description plate
_exptl_crystal_F_000 496
_exptl_crystal_size_max .42
_exptl_crystal_size_mid .22
_exptl_crystal_size_min .06
_refine_diff_density_max .499
_refine_diff_density_min -.271
_refine_ls_extinction_method none
_refine_ls_goodness_of_fit_ref .930
_refine_ls_hydrogen_treatment refall
_refine_ls_matrix_type full
_refine_ls_number_parameters 134
_refine_ls_number_reflns 2963
_refine_ls_number_restraints 0
_refine_ls_restrained_S_all .930
_refine_ls_R_factor_all .1324
_refine_ls_R_factor_gt .0473
_refine_ls_shift/su_max .000
_refine_ls_shift/su_mean .000
_refine_ls_structure_factor_coef Fsqd
_refine_ls_weighting_details 'calc w = 1/[\s^2^(Fo^2^)+(0.0834P)^2^] where P=(Fo^2^+2Fc^2^)/3'
_refine_ls_weighting_scheme calc
_refine_ls_wR_factor_ref .1407
_reflns_number_gt 1627
_reflns_number_total 2963
_reflns_threshold_expression I>2\s(I)
_cod_data_source_file de1137.cif
_cod_data_source_block I
_cod_database_code 2011097
_cod_database_fobs_code 2011097

loop_
_symmetry_equiv_pos_as_xyz
'x, y, z'
'-x+1/2, -y, z+1/2'
'-x, y+1/2, -z'
'x+1/2, -y+1/2, -z+1/2'
'-x, -y, -z'
'x-1/2, y, -z-1/2'
'x, -y-1/2, z'
'-x-1/2, y-1/2, z-1/2'

loop_
_atom_site_label
_atom_site_fract_x
_atom_site_fract_y
_atom_site_fract_z
_atom_site_U_iso_or_equiv
_atom_site_adp_type
_atom_site_calc_flag
_atom_site_refinement_flags
_atom_site_occupancy
_atom_site_disorder_assembly
_atom_site_disorder_group
_atom_site_type_symbol
O1 .32820(13) .2500 .69337(8) .0228(2) Uani d S 1 . . O
O2 .59040(10) .10616(7) .73028(6) .02521(18) Uani d . 1 . . O
O3 .13624(13) .03346(8) .33488(7) .0350(2) Uani d . 1 . . O
N .70268(15) .2500 .43878(7) .0168(2) Uani d S 1 . . N
C11 .7704(3) .2500 .53745(11) .0345(4) Uani d S 1 . . C
C12 .9624(4) .2500 .5462(2) .0608(8) Uani d S 1 . . C
C21 .76509(13) .14581(9) .38604(7) .0219(2) Uani d . 1 . . C
C22 .71382(17) .03151(10) .42699(8) .0295(2) Uani d . 1 . . C
C31 .5075(2) .2500 .44460(15) .0340(4) Uani d S 1 . . C
C32 .4175(3) .2500 .3505(2) .0562(7) Uani d S 1 . . C
H11A .7220(19) .1809(13) .5649(9) .034(4) Uiso d . 1 . . H
H12A 1.020(3) .1844(18) .5200(14) .074(6) Uiso d . 1 . . H
H12B 1.000(4) .2500 .612(2) .078(9) Uiso d S 1 . . H
H21A .7184(18) .1546(13) .3238(10) .030(4) Uiso d . 1 . . H
H21B .8906(19) .1509(13) .3830(10) .031(4) Uiso d . 1 . . H
H22A .592(2) .0233(13) .4249(9) .035(4) Uiso d . 1 . . H
H22B .7551(19) .0182(15) .4881(11) .040(4) Uiso d . 1 . . H
H22C .762(2) -.0267(14) .3893(11) .044(4) Uiso d . 1 . . H
H31A .484(2) .1831(15) .4842(11) .049(4) Uiso d . 1 . . H
H32A .447(3) .173(2) .3158(14) .075(6) Uiso d . 1 . . H
H32B .289(5) .2500 .372(3) .108(12) Uiso d S 1 . . H
H1 .313(3) .2500 .6412(18) .047(7) Uiso d S 1 . . H
H2A .507(2) .1531(17) .7151(11) .054(5) Uiso d . 1 . . H
H2B .659(3) .1539(17) .7554(14) .056(5) Uiso d . 1 . . H
H3A .060(3) -.0076(19) .3054(13) .064(6) Uiso d . 1 . . H
H3B .222(2) -.0014(17) .3174(11) .049(5) Uiso d . 1 . . H

loop_
_atom_site_aniso_label
_atom_site_aniso_U_11
_atom_site_aniso_U_22
_atom_site_aniso_U_33
_atom_site_aniso_U_12
_atom_site_aniso_U_13
_atom_site_aniso_U_23
O1 .0152(4) .0260(5) .0274(5) .000 -.0014(4) .000
O2 .0160(3) .0205(3) .0391(4) .0014(3) -.0017(3) -.0007(3)
O3 .0265(4) .0308(5) .0478(5) .0005(4) .0043(4) -.0134(4)
N .0174(5) .0164(5) .0167(4) .000 .0008(4) .000
C11 .0641(12) .0217(7) .0178(6) .000 -.0111(7) .000
C12 .0660(16) .0435(13) .0729(16) .000 -.0515(14) .000
C21 .0225(4) .0203(4) .0230(4) .0012(4) .0039(3) -.0040(4)
C22 .0362(6) .0184(5) .0339(5) -.0003(4) .0061(5) -.0030(4)
C31 .0181(6) .0255(8) .0584(11) .000 .0125(7) .000
C32 .0281(9) .0467(13) .0938(19) .000 -.0259(11) .000

loop_
_atom_type_symbol
_atom_type_description
_atom_type_scat_dispersion_real
_atom_type_scat_dispersion_imag
_atom_type_scat_source
O O .0106 .0060 'International Tables Vol C Tables 4.2.6.8 and 6.1.1.4'
N N .0061 .0033 'International Tables Vol C Tables 4.2.6.8 and 6.1.1.4'
C C .0033 .0016 'International Tables Vol C Tables 4.2.6.8 and 6.1.1.4'
H H .0000 .0000 'International Tables Vol C Tables 4.2.6.8 and 6.1.1.4'

loop_
_geom_angle_atom_site_label_1
_geom_angle_atom_site_label_2
_geom_angle_atom_site_label_3
_geom_angle_site_symmetry_1
_geom_angle_site_symmetry_3
_geom_angle
_geom_angle_publ_flag
C21 N C21 . 7_565 106.97(10) n
C21 N C11 . . 111.03(8) n
C21 N C11 7_565 . 111.03(8) n
C21 N C31 . . 110.34(8) n
C21 N C31 7_565 . 110.34(8) n
C11 N C31 . . 107.18(14) n
C12 C11 N . . 115.18(19) n
C22 C21 N . . 115.43(9) n
N C31 C32 . . 114.17(17) n
C12 C11 H11A . . 110.5(9) n
N C11 H11A . . 104.2(8) n
H11A C11 H11A . 7_565 112.0(10) n
C11 C12 H12A . . 116.0(10) n
C11 C12 H12B . . 112(2) n
H12A C12 H12B . . 103(2) n
H12A C12 H12A . 7_565 105(2) n
C22 C21 H21A . . 110.7(9) n
C22 C21 H21B . . 109.5(9) n
N C21 H21A . . 104.9(9) n
N C21 H21B . . 107.1(9) n
H21A C21 H21B . . 109.0(10) n
C21 C22 H22A . . 109.8(9) n
C21 C22 H22B . . 115.0(10) n
C21 C22 H22C . . 107.8(9) n
H22A C22 H22B . . 110.0(10) n
H22A C22 H22C . . 108.0(10) n
H22B C22 H22C . . 106.0(10) n
N C31 H31A . . 103.0(10) n
C32 C31 H31A . . 115.0(10) n
H31A C31 H31A . 7_565 105.0(10) n
C31 C32 H32A . . 109.0(10) n
C31 C32 H32B . . 100(2) n
H32A C32 H32B . . 111(2) n
H32A C32 H32A . 7_565 117(2) n
O2 O1 O2 7_565 . 77.16(5) n
O2 O1 O2 7_565 6_557 144.76(5) n
O2 O1 O2 7_565 4_456 92.81(3) n
O2 O1 O2 . 6_557 92.81(3) n
O2 O1 O2 . 4_456 144.76(5) n
O2 O1 O2 6_557 4_456 76.00(5) n
O1 O2 O1 . 6_657 102.00(3) n
O1 O2 O3 . 2_555 89.63(4) n
O1 O2 O3 . 5_656 149.26(5) n
O1 O2 O3 6_657 2_555 124.14(5) n
O1 O2 O3 6_657 5_656 88.85(4) n
O3 O2 O3 2_555 5_656 108.08(5) n
O2 O3 O2 2_554 5_656 87.65(3) n
H2A O2 H2B . . 100(2) n
H3A O3 H3B . . 98(2) n

loop_
_geom_bond_atom_site_label_1
_geom_bond_atom_site_label_2
_geom_bond_site_symmetry_2
_geom_bond_distance
_geom_bond_publ_flag
N C21 . 1.5128(12) n
N C21 7_565 1.5128(12) n
N C11 . 1.5139(19) n
N C31 . 1.5178(19) n
C11 C12 . 1.496(4) n
C21 C22 . 1.5116(15) n
C31 C32 . 1.524(3) n
C11 H11A . .970(10) n
C12 H12A . .97(2) n
C12 H12B . .99(3) n
C21 H21A . .970(10) n
C21 H21B . .980(10) n
C22 H22A . .950(10) n
C22 H22B . .95(2) n
C22 H22C . .95(2) n
C31 H31A . .98(2) n
C32 H32A . 1.05(2) n
C32 H32B . 1.05(4) n
O1 H1 . .76(3) n

loop_
_geom_hbond_atom_site_label_D
_geom_hbond_atom_site_label_H
_geom_hbond_atom_site_label_A
_geom_hbond_site_symmetry_A
_geom_hbond_distance_DH
_geom_hbond_distance_HA
_geom_hbond_distance_DA
_geom_hbond_angle_DHA
_geom_hbond_publ_flag
O2 H2A O1 . .87(2) 1.82(2) 2.6919(12) 175.0(10) y
O2 H2B O1 4_556 .85(2) 1.88(2) 2.7267(12) 174.0(10) y
O3 H3A O2 2_554 .87(2) 1.96(2) 2.8314(13) 174(2) y
O3 H3B O2 5_656 .82(2) 2.02(2) 2.8355(13) 171(2) y
